data_7056992
loop_
_publ_author_name
'Zhang, Hua'
'Xing, Junyang'
'Dong, Yanhong'
'Xie, Shangqing'
'Ren, Shishuai'
'Qi, Xinghao'
'Sun, Hongjian'
'Li, Xiaoyan'
'Fuhr, Olaf'
'Fenske, Dieter'

_publ_section_title
;
 Phosphine-assisted C--H bond activation in Schiff bases and formation of
 novel organo cobalt complexes bearing Schiff base ligands
;
_journal_issue 6
_journal_name_full 'New Journal of Chemistry'
_journal_page_first 4646
_journal_paper_doi 10.1039/C7NJ03480F
_journal_volume 42
_journal_year 2018
_chemical_formula_moiety 'C35 H40 Co N P3'
_chemical_formula_sum 'C35 H40 Co N P3'
_chemical_formula_weight 626.52
_space_group_crystal_system monoclinic
_space_group_IT_number 14
_space_group_name_Hall '-P 2yn'
_space_group_name_H-M_alt 'P 1 21/n 1'
_symmetry_space_group_name_Hall '-P 2yn'
_symmetry_space_group_name_H-M 'P 1 21/n 1'
_atom_sites_solution_hydrogens mixed
_atom_sites_solution_primary direct
_audit_creation_date 2017-03-15
_audit_creation_method
;
Olex2 1.2
(compiled 2017.01.04 svn.r3372 for OlexSys, GUI svn.r5292)
;
_audit_update_record
;
2017-03-23 deposited with the CCDC.
2018-02-06 downloaded from the CCDC.
;
_cell_angle_alpha 90
_cell_angle_beta 99.977(3)
_cell_angle_gamma 90
_cell_formula_units_Z 4
_cell_length_a 8.7562(3)
_cell_length_b 16.0052(4)
_cell_length_c 23.0007(9)
_cell_measurement_reflns_used 81474
_cell_measurement_temperature 173.15
_cell_measurement_theta_max 35.00
_cell_measurement_theta_min 1.56
_cell_volume 3174.68(19)
_computing_molecular_graphics 'Olex2 (Dolomanov et al., 2009)'
_computing_publication_material 'Olex2 (Dolomanov et al., 2009)'
_computing_structure_refinement 'ShelXL (Sheldrick, 2015)'
_computing_structure_solution 'ShelXS (Sheldrick, 2008)'
_diffrn_ambient_temperature 173.15
_diffrn_detector Pilatus300K
_diffrn_detector_area_resol_mean 5.81
_diffrn_detector_type DECTRIS
_diffrn_measured_fraction_theta_full 0.997
_diffrn_measured_fraction_theta_max 0.982
_diffrn_measurement_device '4-circle goniometer'
_diffrn_measurement_device_type 'Stoe StadiVari'
_diffrn_measurement_method 'rotation method'
_diffrn_radiation_collimation '0.6 mm diameter'
_diffrn_radiation_monochromator 'multilayer optics'
_diffrn_radiation_polarisn_norm 0
_diffrn_radiation_probe x-ray
_diffrn_radiation_type MoK\a
_diffrn_radiation_wavelength 0.71073
_diffrn_reflns_av_R_equivalents 0.0206
_diffrn_reflns_av_unetI/netI 0.0154
_diffrn_reflns_Laue_measured_fraction_full 0.997
_diffrn_reflns_Laue_measured_fraction_max 0.982
_diffrn_reflns_limit_h_max 9
_diffrn_reflns_limit_h_min -11
_diffrn_reflns_limit_k_max 21
_diffrn_reflns_limit_k_min -21
_diffrn_reflns_limit_l_max 30
_diffrn_reflns_limit_l_min -30
_diffrn_reflns_number 26537
_diffrn_reflns_point_group_measured_fraction_full 0.997
_diffrn_reflns_point_group_measured_fraction_max 0.982
_diffrn_reflns_theta_full 25.242
_diffrn_reflns_theta_max 28.207
_diffrn_reflns_theta_min 1.558
_diffrn_source 'Mo GeniX 3D HF'
_diffrn_source_current 1.000
_diffrn_source_power 0.050
_diffrn_source_target Mo
_diffrn_source_type 'microfocus sealed X-ray tube'
_diffrn_source_voltage 50
_exptl_absorpt_coefficient_mu 0.717
_exptl_absorpt_correction_T_max 0.9373
_exptl_absorpt_correction_T_min 0.5736
_exptl_absorpt_correction_type integration
_exptl_absorpt_process_details 'Stoe XRed'
_exptl_crystal_colour 'dark red'
_exptl_crystal_colour_modifier dark
_exptl_crystal_colour_primary red
_exptl_crystal_density_diffrn 1.311
_exptl_crystal_description cube
_exptl_crystal_F_000 1316
_exptl_crystal_size_max 0.24
_exptl_crystal_size_mid 0.23
_exptl_crystal_size_min 0.22
_refine_diff_density_max 0.381
_refine_diff_density_min -0.269
_refine_diff_density_rms 0.045
_refine_ls_extinction_method none
_refine_ls_goodness_of_fit_ref 1.027
_refine_ls_hydrogen_treatment mixed
_refine_ls_matrix_type full
_refine_ls_number_parameters 371
_refine_ls_number_reflns 7685
_refine_ls_number_restraints 0
_refine_ls_restrained_S_all 1.027
_refine_ls_R_factor_all 0.0317
_refine_ls_R_factor_gt 0.0265
_refine_ls_shift/su_max 0.001
_refine_ls_shift/su_mean 0.000
_refine_ls_structure_factor_coef Fsqd
_refine_ls_weighting_details 'w=1/[\s^2^(Fo^2^)+(0.0392P)^2^+1.0412P] where P=(Fo^2^+2Fc^2^)/3'
_refine_ls_weighting_scheme calc
_refine_ls_wR_factor_gt 0.0684
_refine_ls_wR_factor_ref 0.0717
_reflns_Friedel_coverage 0.000
_reflns_number_gt 6844
_reflns_number_total 7685
_reflns_threshold_expression 'I > 2\s(I)'
_cod_data_source_file c7nj03480f2.cif
_cod_data_source_block sun09
_cod_depositor_comments 'Adding full bibliography for 7056990--7056993.cif.'
_cod_database_code 7056992
_shelx_shelxl_version_number 2014/7
_shelx_space_group_comment
;
The symmetry employed for this shelxl refinement is uniquely defined
by the following loop, which should always be used as a source of
symmetry information in preference to the above space-group names.
They are only intended as comments.
;
_olex2_refinement_description
;
1. Fixed Uiso
 At 1.2 times of:
  All C(H) groups
 At 1.5 times of:
  All C(H,H,H) groups
2.a Aromatic/amide H refined with riding coordinates:
 C2(H2), C3(H3), C4(H4), C5(H5), C9(H9), C10(H10), C11(H11), C14(H14),
 C15(H15), C16(H16), C17(H17), C19(H19), C20(H20), C21(H21), C22(H22), C23(H23),
  C25(H25), C26(H26), C27(H27), C28(H28), C29(H29)
2.b Idealised Me refined as rotating group:
 C30(H30A,H30B,H30C), C31(H31A,H31B,H31C), C32(H32A,H32B,H32C), C33(H33A,H33B,
 H33C), C34(H34A,H34B,H34C), C35(H35A,H35B,H35C)
;
_olex2_submission_special_instructions 'No special instructions were received'

loop_
_space_group_symop_operation_xyz
'x, y, z'
'-x+1/2, y+1/2, -z+1/2'
'-x, -y, -z'
'x-1/2, -y-1/2, z-1/2'

loop_
_atom_site_label
_atom_site_type_symbol
_atom_site_fract_x
_atom_site_fract_y
_atom_site_fract_z
_atom_site_U_iso_or_equiv
_atom_site_adp_type
_atom_site_occupancy
_atom_site_site_symmetry_order
_atom_site_calc_flag
_atom_site_refinement_flags_posn
Co1 Co 0.62739(2) 0.77677(2) 0.12796(2) 0.02061(5) Uani 1 1 d .
P1 P 0.70490(3) 0.89614(2) 0.17149(2) 0.02134(7) Uani 1 1 d .
P2 P 0.53470(4) 0.80795(2) 0.03458(2) 0.02465(7) Uani 1 1 d .
P3 P 0.41478(4) 0.74696(2) 0.16344(2) 0.02598(8) Uani 1 1 d .
N1 N 0.82989(12) 0.71675(7) 0.13441(5) 0.0250(2) Uani 1 1 d .
C1 C 0.85551(14) 0.86069(9) 0.23131(5) 0.0261(3) Uani 1 1 d .
C2 C 0.94941(16) 0.91245(10) 0.27140(6) 0.0352(3) Uani 1 1 d .
H2 H 0.9402 0.9714 0.2677 0.042 Uiso 1 1 calc R
C3 C 1.05593(18) 0.87787(12) 0.31652(7) 0.0437(4) Uani 1 1 d .
H3 H 1.1196 0.9130 0.3440 0.052 Uiso 1 1 calc R
C4 C 1.06905(18) 0.79178(12) 0.32141(7) 0.0443(4) Uani 1 1 d .
H4 H 1.1403 0.7679 0.3529 0.053 Uiso 1 1 calc R
C5 C 0.97909(17) 0.74033(11) 0.28082(6) 0.0369(3) Uani 1 1 d .
H5 H 0.9900 0.6814 0.2844 0.044 Uiso 1 1 calc R
C6 C 0.87211(15) 0.77421(9) 0.23449(6) 0.0266(3) Uani 1 1 d .
C7 C 0.78030(15) 0.71914(8) 0.18878(6) 0.0261(3) Uani 1 1 d .
C8 C 0.79228(14) 0.64540(8) 0.09912(6) 0.0266(3) Uani 1 1 d .
C9 C 0.70479(17) 0.57776(9) 0.11207(7) 0.0360(3) Uani 1 1 d .
H9 H 0.6674 0.5769 0.1485 0.043 Uiso 1 1 calc R
C10 C 0.67013(19) 0.51055(10) 0.07274(8) 0.0437(4) Uani 1 1 d .
H10 H 0.6093 0.4656 0.0830 0.052 Uiso 1 1 calc R
C11 C 0.72172(19) 0.50837(10) 0.02019(8) 0.0427(4) Uani 1 1 d .
H11 H 0.6943 0.4631 -0.0063 0.051 Uiso 1 1 calc R
C12 C 0.81608(16) 0.57364(9) 0.00537(7) 0.0329(3) Uani 1 1 d .
C13 C 0.85387(14) 0.64193(8) 0.04490(6) 0.0269(3) Uani 1 1 d .
C14 C 0.95397(16) 0.70476(9) 0.02998(6) 0.0306(3) Uani 1 1 d .
H14 H 0.9817 0.7503 0.0562 0.037 Uiso 1 1 calc R
C15 C 1.01163(18) 0.70106(10) -0.02170(7) 0.0378(3) Uani 1 1 d .
H15 H 1.0794 0.7436 -0.0308 0.045 Uiso 1 1 calc R
C16 C 0.9710(2) 0.63469(11) -0.06134(7) 0.0431(4) Uani 1 1 d .
H16 H 1.0093 0.6331 -0.0975 0.052 Uiso 1 1 calc R
C17 C 0.87684(19) 0.57274(11) -0.04789(7) 0.0411(3) Uani 1 1 d .
H17 H 0.8512 0.5278 -0.0748 0.049 Uiso 1 1 calc R
C18 C 0.57222(14) 0.95733(8) 0.20745(6) 0.0248(2) Uani 1 1 d .
C19 C 0.45530(16) 1.00211(9) 0.17149(7) 0.0329(3) Uani 1 1 d .
H19 H 0.4569 1.0069 0.1304 0.039 Uiso 1 1 calc R
C20 C 0.33690(17) 1.03960(10) 0.19504(8) 0.0421(4) Uani 1 1 d .
H20 H 0.2579 1.0699 0.1702 0.051 Uiso 1 1 calc R
C21 C 0.33398(19) 1.03286(11) 0.25475(9) 0.0468(4) Uani 1 1 d .
H21 H 0.2509 1.0567 0.2707 0.056 Uiso 1 1 calc R
C22 C 0.4509(2) 0.99177(12) 0.29095(8) 0.0486(4) Uani 1 1 d .
H22 H 0.4508 0.9894 0.3322 0.058 Uiso 1 1 calc R
C23 C 0.56975(18) 0.95347(10) 0.26769(7) 0.0354(3) Uani 1 1 d .
H23 H 0.6496 0.9246 0.2931 0.042 Uiso 1 1 calc R
C24 C 0.81241(14) 0.97683(8) 0.13858(5) 0.0251(2) Uani 1 1 d .
C25 C 0.91594(15) 0.94771(10) 0.10339(6) 0.0322(3) Uani 1 1 d .
H25 H 0.9240 0.8894 0.0967 0.039 Uiso 1 1 calc R
C26 C 1.00719(17) 1.00316(11) 0.07813(7) 0.0388(3) Uani 1 1 d .
H26 H 1.0779 0.9827 0.0545 0.047 Uiso 1 1 calc R
C27 C 0.99533(17) 1.08808(11) 0.08728(7) 0.0402(4) Uani 1 1 d .
H27 H 1.0568 1.1261 0.0695 0.048 Uiso 1 1 calc R
C28 C 0.89404(18) 1.11758(10) 0.12227(7) 0.0375(3) Uani 1 1 d .
H28 H 0.8866 1.1759 0.1288 0.045 Uiso 1 1 calc R
C29 C 0.80274(17) 1.06239(9) 0.14807(6) 0.0312(3) Uani 1 1 d .
H29 H 0.7336 1.0832 0.1722 0.037 Uiso 1 1 calc R
C30 C 0.3691(2) 0.87859(13) 0.01980(7) 0.0521(5) Uani 1 1 d .
H30A H 0.2808 0.8537 0.0345 0.078 Uiso 1 1 calc GR
H30B H 0.3413 0.8880 -0.0228 0.078 Uiso 1 1 calc GR
H30C H 0.3961 0.9320 0.0398 0.078 Uiso 1 1 calc GR
C31 C 0.6593(2) 0.85663(12) -0.01158(7) 0.0474(4) Uani 1 1 d .
H31A H 0.6953 0.9109 0.0052 0.071 Uiso 1 1 calc GR
H31B H 0.6007 0.8647 -0.0515 0.071 Uiso 1 1 calc GR
H31C H 0.7488 0.8205 -0.0132 0.071 Uiso 1 1 calc GR
C32 C 0.4622(2) 0.72024(10) -0.01335(7) 0.0408(3) Uani 1 1 d .
H32A H 0.5467 0.6806 -0.0148 0.061 Uiso 1 1 calc GR
H32B H 0.4226 0.7410 -0.0532 0.061 Uiso 1 1 calc GR
H32C H 0.3785 0.6922 0.0023 0.061 Uiso 1 1 calc GR
C33 C 0.25158(18) 0.81866(11) 0.16183(9) 0.0473(4) Uani 1 1 d .
H33A H 0.2809 0.8635 0.1906 0.071 Uiso 1 1 calc GR
H33B H 0.1625 0.7881 0.1717 0.071 Uiso 1 1 calc GR
H33C H 0.2239 0.8428 0.1223 0.071 Uiso 1 1 calc GR
C34 C 0.31189(18) 0.65468(10) 0.12928(7) 0.0395(3) Uani 1 1 d .
H34A H 0.2812 0.6641 0.0868 0.059 Uiso 1 1 calc GR
H34B H 0.2192 0.6448 0.1469 0.059 Uiso 1 1 calc GR
H34C H 0.3802 0.6059 0.1360 0.059 Uiso 1 1 calc GR
C35 C 0.4432(2) 0.71840(12) 0.24157(7) 0.0444(4) Uani 1 1 d .
H35A H 0.5064 0.6676 0.2480 0.067 Uiso 1 1 calc GR
H35B H 0.3422 0.7082 0.2532 0.067 Uiso 1 1 calc GR
H35C H 0.4961 0.7640 0.2654 0.067 Uiso 1 1 calc GR
H7 H 0.7476(18) 0.6660(11) 0.2043(7) 0.032(4) Uiso 1 1 d .

loop_
_atom_site_aniso_label
_atom_site_aniso_U_11
_atom_site_aniso_U_22
_atom_site_aniso_U_33
_atom_site_aniso_U_23
_atom_site_aniso_U_13
_atom_site_aniso_U_12
Co1 0.02115(8) 0.02030(9) 0.02023(9) 0.00161(6) 0.00315(6) 0.00038(6)
P1 0.02182(14) 0.02129(14) 0.02043(14) 0.00037(11) 0.00229(11) 0.00028(11)
P2 0.02537(15) 0.02594(16) 0.02137(15) 0.00093(12) 0.00053(12) 0.00155(12)
P3 0.02429(15) 0.02588(16) 0.02837(17) 0.00249(13) 0.00622(12) -0.00298(12)
N1 0.0261(5) 0.0230(5) 0.0262(5) 0.0017(4) 0.0051(4) 0.0051(4)
C1 0.0224(5) 0.0341(7) 0.0213(6) 0.0009(5) 0.0024(4) 0.0021(5)
C2 0.0316(7) 0.0413(8) 0.0305(7) -0.0035(6) -0.0002(5) -0.0009(6)
C3 0.0335(7) 0.0645(11) 0.0290(7) -0.0049(7) -0.0055(6) -0.0030(7)
C4 0.0341(7) 0.0673(11) 0.0279(7) 0.0085(7) -0.0048(6) 0.0097(7)
C5 0.0355(7) 0.0453(8) 0.0289(7) 0.0105(6) 0.0028(6) 0.0114(6)
C6 0.0256(6) 0.0333(7) 0.0216(6) 0.0052(5) 0.0058(5) 0.0050(5)
C7 0.0286(6) 0.0240(6) 0.0256(6) 0.0059(5) 0.0047(5) 0.0046(5)
C8 0.0238(6) 0.0247(6) 0.0308(6) 0.0008(5) 0.0034(5) 0.0054(5)
C9 0.0374(7) 0.0308(7) 0.0416(8) 0.0002(6) 0.0119(6) -0.0006(6)
C10 0.0437(8) 0.0297(7) 0.0596(10) -0.0050(7) 0.0138(8) -0.0083(6)
C11 0.0440(8) 0.0314(7) 0.0522(10) -0.0135(7) 0.0067(7) -0.0029(6)
C12 0.0309(6) 0.0309(7) 0.0354(7) -0.0057(6) 0.0013(5) 0.0059(5)
C13 0.0248(6) 0.0257(6) 0.0290(6) -0.0006(5) 0.0015(5) 0.0063(5)
C14 0.0310(6) 0.0307(7) 0.0296(7) -0.0004(5) 0.0042(5) 0.0037(5)
C15 0.0398(8) 0.0402(8) 0.0351(7) 0.0019(6) 0.0107(6) 0.0021(6)
C16 0.0499(9) 0.0503(9) 0.0308(7) -0.0030(7) 0.0114(7) 0.0093(7)
C17 0.0458(8) 0.0410(8) 0.0356(8) -0.0113(7) 0.0048(6) 0.0062(7)
C18 0.0247(6) 0.0218(6) 0.0279(6) -0.0029(5) 0.0044(5) -0.0015(4)
C19 0.0329(7) 0.0294(7) 0.0332(7) -0.0078(6) -0.0031(6) 0.0043(5)
C20 0.0316(7) 0.0326(7) 0.0582(10) -0.0140(7) -0.0033(7) 0.0072(6)
C21 0.0393(8) 0.0391(8) 0.0665(11) -0.0123(8) 0.0224(8) 0.0041(7)
C22 0.0592(10) 0.0499(10) 0.0439(9) 0.0010(8) 0.0290(8) 0.0082(8)
C23 0.0403(7) 0.0363(7) 0.0319(7) 0.0035(6) 0.0127(6) 0.0060(6)
C24 0.0247(6) 0.0282(6) 0.0210(6) 0.0015(5) 0.0004(4) -0.0035(5)
C25 0.0270(6) 0.0369(7) 0.0326(7) 0.0022(6) 0.0053(5) 0.0010(5)
C26 0.0270(6) 0.0542(9) 0.0364(8) 0.0089(7) 0.0087(6) -0.0001(6)
C27 0.0312(7) 0.0503(9) 0.0371(8) 0.0160(7) 0.0002(6) -0.0106(6)
C28 0.0452(8) 0.0316(7) 0.0329(7) 0.0059(6) -0.0011(6) -0.0112(6)
C29 0.0394(7) 0.0286(6) 0.0254(6) -0.0007(5) 0.0048(5) -0.0061(5)
C30 0.0557(10) 0.0629(11) 0.0325(8) -0.0046(8) -0.0068(7) 0.0314(9)
C31 0.0438(8) 0.0603(11) 0.0358(8) 0.0213(8) 0.0004(7) -0.0112(8)
C32 0.0500(9) 0.0401(8) 0.0300(7) -0.0073(6) 0.0003(6) -0.0047(7)
C33 0.0327(7) 0.0384(8) 0.0759(12) 0.0100(8) 0.0231(8) 0.0034(6)
C34 0.0393(8) 0.0369(8) 0.0428(8) -0.0025(7) 0.0089(6) -0.0132(6)
C35 0.0454(9) 0.0608(11) 0.0289(7) 0.0037(7) 0.0116(6) -0.0129(8)

loop_
_atom_type_symbol
_atom_type_description
_atom_type_scat_dispersion_real
_atom_type_scat_dispersion_imag
_atom_type_scat_source
C C 0.0033 0.0016 'International Tables Vol C Tables 4.2.6.8 and 6.1.1.4'
H H 0.0000 0.0000 'International Tables Vol C Tables 4.2.6.8 and 6.1.1.4'
Co Co 0.3494 0.9721 'International Tables Vol C Tables 4.2.6.8 and 6.1.1.4'
N N 0.0061 0.0033 'International Tables Vol C Tables 4.2.6.8 and 6.1.1.4'
P P 0.1023 0.0942 'International Tables Vol C Tables 4.2.6.8 and 6.1.1.4'

loop_
_exptl_crystal_face_index_h
_exptl_crystal_face_index_k
_exptl_crystal_face_index_l
_exptl_crystal_face_perp_dist
4 0 -2 0.1894
2 3 4 0.1526
2 -4 -1 0.0653
-2 -3 -4 0.1425
-2 0 -4 0.1918
-2 4 1 0.0560
-1 2 4 0.3150
0 -1 0 0.1635

loop_
_geom_angle_atom_site_label_1
_geom_angle_atom_site_label_2
_geom_angle_atom_site_label_3
_geom_angle
P1 Co1 P2 106.061(14)
P1 Co1 P3 103.391(14)
P3 Co1 P2 102.468(14)
N1 Co1 P1 100.55(3)
N1 Co1 P2 110.56(3)
N1 Co1 P3 131.43(3)
C7 Co1 P1 88.04(4)
C7 Co1 P2 151.04(4)
C7 Co1 P3 98.49(4)
C7 Co1 N1 40.91(5)
C1 P1 Co1 101.44(5)
C1 P1 C18 105.02(6)
C1 P1 C24 100.04(6)
C18 P1 Co1 120.02(4)
C18 P1 C24 102.80(6)
C24 P1 Co1 124.09(4)
C30 P2 Co1 117.76(6)
C30 P2 C32 100.47(8)
C31 P2 Co1 120.30(5)
C31 P2 C30 99.40(9)
C31 P2 C32 99.04(9)
C32 P2 Co1 116.20(6)
C33 P3 Co1 124.22(5)
C33 P3 C34 99.93(8)
C33 P3 C35 98.60(9)
C34 P3 Co1 113.47(5)
C35 P3 Co1 115.91(6)
C35 P3 C34 101.11(8)
C7 N1 Co1 69.10(7)
C7 N1 C8 117.51(11)
C8 N1 Co1 103.37(8)
C2 C1 P1 125.44(11)
C6 C1 P1 113.83(10)
C6 C1 C2 120.73(12)
C3 C2 C1 120.06(15)
C2 C3 C4 119.59(15)
C5 C4 C3 120.50(14)
C4 C5 C6 120.69(15)
C1 C6 C5 118.34(13)
C1 C6 C7 120.71(11)
C5 C6 C7 120.94(13)
N1 C7 Co1 69.99(7)
N1 C7 C6 115.72(11)
C6 C7 Co1 115.84(9)
N1 C8 C13 116.41(12)
C9 C8 N1 126.31(13)
C9 C8 C13 117.27(13)
C8 C9 C10 121.66(15)
C11 C10 C9 121.56(15)
C10 C11 C12 119.59(14)
C11 C12 C13 119.71(14)
C11 C12 C17 121.65(14)
C17 C12 C13 118.63(14)
C12 C13 C8 120.08(13)
C14 C13 C8 121.49(12)
C14 C13 C12 118.42(13)
C15 C14 C13 121.10(14)
C14 C15 C16 120.36(15)
C17 C16 C15 119.95(15)
C16 C17 C12 121.51(15)
C19 C18 P1 117.78(10)
C23 C18 P1 123.29(10)
C23 C18 C19 118.44(12)
C20 C19 C18 120.76(14)
C21 C20 C19 119.87(15)
C22 C21 C20 120.05(14)
C21 C22 C23 120.48(16)
C18 C23 C22 120.32(15)
C25 C24 P1 115.78(10)
C29 C24 P1 125.30(10)
C29 C24 C25 118.86(12)
C26 C25 C24 120.55(14)
C27 C26 C25 120.09(15)
C28 C27 C26 119.88(14)
C27 C28 C29 120.42(15)
C28 C29 C24 120.18(14)

loop_
_geom_bond_atom_site_label_1
_geom_bond_atom_site_label_2
_geom_bond_distance
Co1 P1 2.2085(4)
Co1 P2 2.2174(4)
Co1 P3 2.2105(4)
Co1 N1 1.9994(11)
Co1 C7 1.9879(13)
P1 C1 1.8236(13)
P1 C18 1.8237(13)
P1 C24 1.8369(13)
P2 C30 1.8239(16)
P2 C31 1.8237(16)
P2 C32 1.8294(15)
P3 C33 1.8281(16)
P3 C34 1.8344(15)
P3 C35 1.8289(16)
N1 C7 1.3935(17)
N1 C8 1.4066(17)
C1 C2 1.3963(19)
C1 C6 1.3924(19)
C2 C3 1.385(2)
C3 C4 1.386(3)
C4 C5 1.384(2)
C5 C6 1.4005(18)
C6 C7 1.4952(19)
C8 C9 1.388(2)
C8 C13 1.4430(18)
C9 C10 1.404(2)
C10 C11 1.362(2)
C11 C12 1.410(2)
C12 C13 1.4237(19)
C12 C17 1.418(2)
C13 C14 1.415(2)
C14 C15 1.371(2)
C15 C16 1.405(2)
C16 C17 1.359(2)
C18 C19 1.3972(18)
C18 C23 1.3909(19)
C19 C20 1.387(2)
C20 C21 1.382(3)
C21 C22 1.370(3)
C22 C23 1.392(2)
C24 C25 1.3959(19)
C24 C29 1.3917(19)
C25 C26 1.387(2)
C26 C27 1.382(2)
C27 C28 1.380(2)
C28 C29 1.3914(19)
